data_1569399
loop_
_publ_author_name
'Thom, Alexander J. R.'
'Turner, Gemma F.'
'Davis, Zachary H.'
'Ward, Martin R.'
'Pakamor&#x117;, Ignas'
'Hobday, Claire L.'
'Allan, David R.'
'Warren, Mark R.'
'Leung, Wai L. W.'
'Oswald, Iain D. H.'
'Morris, Russell E.'
'Moggach, Stephen A.'
'Ashbrook, Sharon E.'
'Forgan, Ross S.'

_publ_section_title
;
 Pressure-induced postsynthetic cluster anion substitution in a MIL-53
 topology scandium metal-organic framework.
;
_journal_issue 28
_journal_name_full 'Chemical science'
_journal_page_first 7716
_journal_page_last 7724
_journal_paper_doi 10.1039/d3sc00904a
_journal_volume 14
_journal_year 2023
_chemical_formula_moiety 'Sc2 C33.4 H20.9 O10, 3.90(C H4 O), 1.36(H2 O)'
_chemical_formula_sum 'C37.3 H39.22 O15.26 Sc2'
_chemical_formula_weight 821.59
_chemical_name_common GUF-1
_space_group_crystal_system orthorhombic
_space_group_IT_number 67
_space_group_name_Hall '-C 2a 2'
_space_group_name_H-M_alt 'C m m a'
_atom_sites_solution_hydrogens mixed
_atom_sites_solution_primary dual
_audit_creation_date 2022-10-24
_audit_creation_method
;
Olex2 1.5
(compiled 2022.04.07 svn.rca3783a0 for OlexSys, GUI svn.r6498)
;
_audit_update_record
;
2022-12-01 deposited with the CCDC.	2023-06-19 downloaded from the CCDC.
;
_cell_angle_alpha 90
_cell_angle_beta 90
_cell_angle_gamma 90
_cell_formula_units_Z 2
_cell_length_a 7.1069(18)
_cell_length_b 22.297(4)
_cell_length_c 13.5858(16)
_cell_measurement_pressure 3850000
_cell_measurement_reflns_used 1442
_cell_measurement_temperature 298
_cell_measurement_theta_max 14.0940
_cell_measurement_theta_min 1.6170
_cell_volume 2152.8(7)
_computing_cell_refinement 'CrysAlisPro 1.171.39.46 (Rigaku OD, 2018)'
_computing_data_collection 'CrysAlisPro 1.171.39.46 (Rigaku OD, 2018)'
_computing_data_reduction 'CrysAlisPro 1.171.39.46 (Rigaku OD, 2018)'
_computing_molecular_graphics 'Olex2 1.5 (Dolomanov et al., 2009)'
_computing_publication_material 'Olex2 1.5 (Dolomanov et al., 2009)'
_computing_structure_refinement 'SHELXL 2018/3 (Sheldrick, 2015)'
_computing_structure_solution 'SHELXT  (Sheldrick, 2015)'
_diffrn_ambient_pressure 3850000
_diffrn_ambient_temperature 298
_diffrn_measured_fraction_theta_full 0.878
_diffrn_measured_fraction_theta_max 0.879
_diffrn_measurement_details
;
List of Runs (angles in degrees, time in seconds):

  # Type    Start    End  Width  t~exp~   \w     \q     \k     \f   Frames
#--------------------------------------------------------------------------
  1  \f    -35.00  35.00   0.20    0.40 -90.00 -11.00   0.00    --   350
  2  \w   -133.00 -85.00   0.20    0.40    --  -11.00  70.00 -24.23  240
  3  \w   -141.00 -85.00   0.20    0.40    --  -11.00  70.00 155.77  280
  4  \w   -113.00 -82.00   0.20    0.40    --   12.00  70.00 155.77  155
  5  \w   -113.00 -82.00   0.20    0.40    --   12.00  70.00 -24.23  155
  6  \w   -101.00 -41.00   0.20    0.40    --   12.00 -70.00  24.23  300
  7  \w   -102.00 -41.00   0.20    0.40    --   12.00 -70.00-155.77  305
  8  \w    -97.00 -64.00   0.20    0.40    --  -11.00 -70.00-155.77  165
  9  \w    -97.00 -64.00   0.20    0.40    --  -11.00 -70.00  24.23  165
;
_diffrn_measurement_device '4-circle diffractometer'
_diffrn_measurement_device_type 'I19-2, Diamond Light Source'
_diffrn_measurement_method '\w and \f scans'
_diffrn_orient_matrix_type 'CrysAlisPro convention (1999,Acta A55,543-557)'
_diffrn_orient_matrix_UB_11 0.0448083000
_diffrn_orient_matrix_UB_12 -0.0132052000
_diffrn_orient_matrix_UB_13 0.0161223000
_diffrn_orient_matrix_UB_21 -0.0488219000
_diffrn_orient_matrix_UB_22 -0.0151121000
_diffrn_orient_matrix_UB_23 0.0036500000
_diffrn_orient_matrix_UB_31 0.0169123000
_diffrn_orient_matrix_UB_32 -0.0084063000
_diffrn_orient_matrix_UB_33 -0.0317671000
_diffrn_radiation_type synchrotron
_diffrn_radiation_wavelength 0.4589
_diffrn_reflns_av_R_equivalents 0.1226
_diffrn_reflns_av_unetI/netI 0.0588
_diffrn_reflns_Laue_measured_fraction_full 0.878
_diffrn_reflns_Laue_measured_fraction_max 0.879
_diffrn_reflns_limit_h_max 6
_diffrn_reflns_limit_h_min -5
_diffrn_reflns_limit_k_max 18
_diffrn_reflns_limit_k_min -19
_diffrn_reflns_limit_l_max 12
_diffrn_reflns_limit_l_min -12
_diffrn_reflns_number 4302
_diffrn_reflns_point_group_measured_fraction_full 0.878
_diffrn_reflns_point_group_measured_fraction_max 0.879
_diffrn_reflns_theta_full 12.636
_diffrn_reflns_theta_max 12.636
_diffrn_reflns_theta_min 1.615
_diffrn_source synchrotron
_exptl_absorpt_coefficient_mu 0.48
_exptl_absorpt_correction_T_max 0.7449
_exptl_absorpt_correction_T_min 0.5391
_exptl_absorpt_correction_type multi-scan
_exptl_absorpt_process_details
;
SADABS-2016/2 (Bruker,2016/2) was used for absorption correction.
wR2(int) was 0.0944 before and 0.0659 after correction.
The Ratio of minimum to maximum transmission is 0.7237.
The \l/2 correction factor is Not present.
;
_exptl_crystal_colour 'clear colourless'
_exptl_crystal_colour_lustre clear
_exptl_crystal_colour_primary colourless
_exptl_crystal_density_diffrn 1.267
_exptl_crystal_description block
_exptl_crystal_F_000 854.2
_exptl_crystal_size_max 0.15
_exptl_crystal_size_mid 0.04
_exptl_crystal_size_min 0.04
_refine_diff_density_max 0.596
_refine_diff_density_min -1.069
_refine_diff_density_rms 0.104
_refine_ls_extinction_method none
_refine_ls_goodness_of_fit_ref 1.807
_refine_ls_hydrogen_treatment mixed
_refine_ls_matrix_type full
_refine_ls_number_parameters 32
_refine_ls_number_reflns 428
_refine_ls_number_restraints 28
_refine_ls_restrained_S_all 1.753
_refine_ls_R_factor_all 0.1487
_refine_ls_R_factor_gt 0.1301
_refine_ls_shift/su_max 0.000
_refine_ls_shift/su_mean 0.000
_refine_ls_structure_factor_coef Fsqd
_refine_ls_weighting_details 'w=1/[\s^2^(Fo^2^)+(0.2000P)^2^] where P=(Fo^2^+2Fc^2^)/3'
_refine_ls_weighting_scheme calc
_refine_ls_wR_factor_gt 0.4137
_refine_ls_wR_factor_ref 0.4264
_reflns_Friedel_coverage 0.000
_reflns_number_gt 315
_reflns_number_total 427
_reflns_threshold_expression 'I > 2\s(I)'
_cod_data_source_file d3sc00904a2.cif
_cod_data_source_block 3850MPa
_cod_depositor_comments 'Adding full bibliography for 1569390--1569403.cif.'
_cod_original_sg_symbol_Hall '-C 2b 2'
_cod_original_sg_symbol_H-M 'C m m e'
_cod_original_formula_sum 'Sc2 C37.3 H39.22 O15.26'
_cod_database_code 1569399
_shelx_space_group_comment
;
The symmetry employed for this shelxl refinement is uniquely defined
by the following loop, which should always be used as a source of
symmetry information in preference to the above space-group names.
They are only intended as comments.
;
_olex2_refinement_description
;
1. Fixed Uiso
 At 1.2 times of:
  All C(H) groups, All C(H,H) groups, All C(H,H,H) groups
2. Restrained distances
 O2-H2
 0.875 with sigma of 0.001
 O2-C7
 1.4 with sigma of 0.02
 C7-O2
 1.4 with sigma of 0.01
 C4-C3
 1.39 with sigma of 0.01
 C5-C4
 1.39 with sigma of 0.01
 C6-C5
 1.44 with sigma of 0.01
 C3-C2
 1.39 with sigma of 0.01
 C2-C1
 1.502 with sigma of 0.01
 O1-C1
 1.245 with sigma of 0.01
 C6-C4
 2.454 with sigma of 0.01
 C1-C3
 2.497 with sigma of 0.01
 O1-C2
 2.349 with sigma of 0.01
 C3-C5
 2.4 with sigma of 0.01
 C2-C4
 2.4 with sigma of 0.01
 O1_$1-O1
 2.213 with sigma of 0.01
 C3_$1-C3
 2.4 with sigma of 0.01
 C4-C4_$1
 2.4 with sigma of 0.01
 C4_$1-C2
 2.4 with sigma of 0.01
 C5-C3_$1
 2.4 with sigma of 0.01
3. Restrained planarity
 C1, O1, O1_$1, C2, C5, C6, C6_$2
 with sigma of 0.01
 C2, C5, C3_$1, C3, C4_$1, C1, C6, C4
 with sigma of 0.01
4. Uiso/Uaniso restraints and constraints
Uanis(C2) = Uanis(C5) = Uanis(C3) = Uanis(C4)
Uanis(C6) = Uanis(O1) = Uanis(C1)
Uiso(O2) = Uiso(C7)
Uanis(C2) = Uanis(C6) = Uanis(C1) = Uanis(C5) = Uanis(C4) = Uanis(C3) =
Uanis(O1)
5. Others
 Fixed Sof: H2(0.08) C7(0.17) H7A(0.17) H7B(0.34) H7C(0.34)
6.a Me refined with riding coordinates:
 C7(H7A,H7B,H7C)
6.b Aromatic/amide H refined with riding coordinates:
 C3(H3), C4(H4)
;
_olex2_submission_special_instructions 'No special instructions were received'
_oxdiff_exptl_absorpt_empirical_details
;
Empirical correction (ABSPACK) includes:
- Absorption correction using spherical harmonics
- Frame scaling
;
_platon_squeeze_void_probe_radius 1.20

loop_
_space_group_symop_operation_xyz
'x, y, z'
'-x, -y+1/2, z'
'-x, y+1/2, -z'
'x, -y, -z'
'x+1/2, y+1/2, z'
'-x+1/2, -y+1, z'
'-x+1/2, y+1, -z'
'x+1/2, -y+1/2, -z'
'-x, -y, -z'
'x, y-1/2, -z'
'x, -y-1/2, z'
'-x, y, z'
'-x+1/2, -y+1/2, -z'
'x+1/2, y, -z'
'x+1/2, -y, z'
'-x+1/2, y+1/2, z'

loop_
_atom_site_label
_atom_site_type_symbol
_atom_site_fract_x
_atom_site_fract_y
_atom_site_fract_z
_atom_site_U_iso_or_equiv
_atom_site_adp_type
_atom_site_occupancy
_atom_site_site_symmetry_order
_atom_site_calc_flag
_atom_site_refinement_flags_posn
_atom_site_refinement_flags_adp
_atom_site_refinement_flags_occupancy
_atom_site_disorder_assembly
_atom_site_disorder_group
Sc1 Sc 0.250000 0.250000 0.500000 0.077(3) Uani 1 4 d S T P B .
O2 O 0.500000 0.250000 0.4241(9) 0.068(5) Uiso 1 4 d DS . P . .
O1 O 0.3443(6) 0.3154(3) 0.5958(5) 0.113(4) Uani 1 1 d D . . . .
C2 C 0.500000 0.3710(3) 0.7173(5) 0.113(4) Uani 1 2 d DS T P . .
C6 C 0.500000 0.4842(3) 0.9651(6) 0.113(4) Uani 1 2 d DS T P . .
C1 C 0.500000 0.3306(3) 0.6290(6) 0.113(4) Uani 1 2 d DS T P B .
C5 C 0.500000 0.4454(3) 0.8802(6) 0.113(4) Uani 1 2 d DS T P . .
C3 C 0.6685(6) 0.3895(3) 0.7579(5) 0.113(4) Uani 1 1 d D . . . .
H3 H 0.781757 0.376994 0.730444 0.136 Uiso 1 1 calc R U . . .
C4 C 0.6689(6) 0.4269(3) 0.8396(5) 0.113(4) Uani 1 1 d D . . . .
H4 H 0.782287 0.439367 0.866923 0.136 Uiso 1 1 calc R U . . .
H2 H 0.500000 0.250000 0.3597(9) 0.136 Uiso 0.32 4 d DS U P A 1
C7 C 0.500000 0.250000 0.3207(11) 0.068(5) Uiso 0.68 4 d DS . P B 2
H7A H 0.372645 0.250000 0.297169 0.082 Uiso 0.34 2 calc R U P B 2
H7B H 0.563678 0.285155 0.297170 0.082 Uiso 0.34 1 calc R U P B 2
H7C H 0.563677 0.214845 0.297169 0.082 Uiso 0.34 1 calc R U P B 2

loop_
_atom_site_aniso_label
_atom_site_aniso_U_11
_atom_site_aniso_U_22
_atom_site_aniso_U_33
_atom_site_aniso_U_23
_atom_site_aniso_U_13
_atom_site_aniso_U_12
Sc1 0.134(6) 0.062(5) 0.035(4) 0.000 -0.003(2) 0.000
O1 0.167(9) 0.101(6) 0.073(5) -0.039(3) -0.003(5) 0.007(4)
C2 0.167(9) 0.101(6) 0.073(5) -0.039(3) -0.003(5) 0.007(4)
C6 0.167(9) 0.101(6) 0.073(5) -0.039(3) -0.003(5) 0.007(4)
C1 0.167(9) 0.101(6) 0.073(5) -0.039(3) -0.003(5) 0.007(4)
C5 0.167(9) 0.101(6) 0.073(5) -0.039(3) -0.003(5) 0.007(4)
C3 0.167(9) 0.101(6) 0.073(5) -0.039(3) -0.003(5) 0.007(4)
C4 0.167(9) 0.101(6) 0.073(5) -0.039(3) -0.003(5) 0.007(4)

loop_
_atom_type_symbol
_atom_type_description
_atom_type_scat_dispersion_real
_atom_type_scat_dispersion_imag
_atom_type_scat_source
C C -0.0007 0.0006 'International Tables Vol C Tables 4.2.6.8 and 6.1.1.4'
H H 0.0000 0.0000 'International Tables Vol C Tables 4.2.6.8 and 6.1.1.4'
O O -0.0001 0.0023 'International Tables Vol C Tables 4.2.6.8 and 6.1.1.4'
Sc Sc 0.1054 0.1588 'International Tables Vol C Tables 4.2.6.8 and 6.1.1.4'

loop_
_geom_angle_atom_site_label_1
_geom_angle_atom_site_label_2
_geom_angle_atom_site_label_3
_geom_angle
_geom_angle_site_symmetry_1
_geom_angle_site_symmetry_3
_geom_angle_publ_flag
Sc1 Sc1 Sc1 180.0 2 2_655 ?
O2 Sc1 Sc1 149.9(3) . 2 ?
O2 Sc1 Sc1 30.1(3) . 2_655 ?
O2 Sc1 Sc1 149.9(3) 13_556 2_655 ?
O2 Sc1 Sc1 30.1(3) 13_556 2 ?
O2 Sc1 O2 180.0 . 13_556 ?
O2 Sc1 O1 92.0(3) 13_556 7_546 ?
O2 Sc1 O1 88.0(3) . 7_546 ?
O2 Sc1 O1 92.0(3) 13_556 13_556 ?
O2 Sc1 O1 92.0(3) . . ?
O2 Sc1 O1 88.0(3) 13_556 . ?
O2 Sc1 O1 88.0(3) 13_556 11_565 ?
O2 Sc1 O1 92.0(3) . 11_565 ?
O2 Sc1 O1 88.0(3) . 13_556 ?
O1 Sc1 Sc1 71.06(14) 13_556 2 ?
O1 Sc1 Sc1 71.06(14) 7_546 2 ?
O1 Sc1 Sc1 108.94(14) . 2 ?
O1 Sc1 Sc1 71.06(14) 11_565 2_655 ?
O1 Sc1 Sc1 71.06(14) . 2_655 ?
O1 Sc1 Sc1 108.94(14) 13_556 2_655 ?
O1 Sc1 Sc1 108.94(14) 7_546 2_655 ?
O1 Sc1 Sc1 108.94(14) 11_565 2 ?
O1 Sc1 O1 90.2(4) 13_556 11_565 ?
O1 Sc1 O1 89.8(4) . 11_565 ?
O1 Sc1 O1 180.0 . 13_556 ?
O1 Sc1 O1 89.8(4) 13_556 7_546 ?
O1 Sc1 O1 90.2(4) . 7_546 ?
O1 Sc1 O1 180.0(3) 11_565 7_546 ?
Sc1 O2 Sc1 119.8(6) 2_655 . ?
Sc1 O2 H2 120.1(3) . . ?
Sc1 O2 H2 120.1(3) 2_655 . ?
C7 O2 Sc1 120.1(3) . . ?
C1 O1 Sc1 135.3(5) . . ?
C3 C2 C1 119.9(3) . . ?
C3 C2 C1 119.9(3) 12_655 . ?
C3 C2 C3 120.2(6) . 12_655 ?
C6 C6 C5 179.8(6) 4_567 . ?
O1 C1 O1 125.9(9) . 12_655 ?
O1 C1 C2 117.1(4) . . ?
O1 C1 C2 117.1(4) 12_655 . ?
C4 C5 C6 119.9(3) . . ?
C4 C5 C6 119.9(3) 12_655 . ?
C4 C5 C4 120.2(7) 12_655 . ?
C2 C3 H3 120.0 . . ?
C2 C3 C4 120.0(4) . . ?
C4 C3 H3 120.0 . . ?
C5 C4 H4 120.1 . . ?
C3 C4 C5 119.8(4) . . ?
C3 C4 H4 120.1 . . ?
O2 C7 H7A 109.473(6) . 2_655 ?
O2 C7 H7A 109.5 . . ?
O2 C7 H7B 109.473(4) . 2_655 ?
O2 C7 H7B 109.5 . . ?
O2 C7 H7B 109.473(4) . 12_655 ?
O2 C7 H7C 109.5 . . ?
H7A C7 H7B 109.5 . . ?
H7A C7 H7C 109.5 . . ?
H7B C7 H7C 109.5 . . ?

loop_
_geom_bond_atom_site_label_1
_geom_bond_atom_site_label_2
_geom_bond_distance
_geom_bond_site_symmetry_2
_geom_bond_publ_flag
Sc1 Sc1 3.5534(9) 2 ?
Sc1 Sc1 3.5534(9) 2_655 ?
Sc1 O2 2.054(6) 13_556 ?
Sc1 O2 2.054(6) . ?
Sc1 O1 2.065(6) 11_565 ?
Sc1 O1 2.065(6) 7_546 ?
Sc1 O1 2.065(6) . ?
Sc1 O1 2.065(6) 13_556 ?
O2 H2 0.8750(10) . ?
O2 C7 1.405(9) . ?
O1 C1 1.242(5) . ?
C2 C1 1.501(8) . ?
C2 C3 1.382(5) 12_655 ?
C2 C3 1.382(5) . ?
C6 C6 1.181(19) 4_567 ?
C6 C5 1.441(8) . ?
C5 C4 1.385(5) 12_655 ?
C5 C4 1.385(5) . ?
C3 H3 0.9300 . ?
C3 C4 1.387(7) . ?
C4 H4 0.9300 . ?
C7 H7A 0.9600 2_655 ?
C7 H7A 0.9600 . ?
C7 H7B 0.9600 12_655 ?
C7 H7B 0.9600 . ?
C7 H7B 0.9600 2_655 ?
C7 H7C 0.9600 . ?

loop_
_geom_torsion_atom_site_label_1
_geom_torsion_atom_site_label_2
_geom_torsion_atom_site_label_3
_geom_torsion_atom_site_label_4
_geom_torsion
_geom_torsion_site_symmetry_1
_geom_torsion_site_symmetry_2
_geom_torsion_site_symmetry_3
_geom_torsion_site_symmetry_4
_geom_torsion_publ_flag
Sc1 O1 C1 O1 15.4(4) . . . 12_655 ?
Sc1 O1 C1 C2 -164.7(4) . . . . ?
C2 C3 C4 C5 0.0(2) . . . . ?
C6 C5 C4 C3 179.96(18) . . . . ?
C1 C2 C3 C4 -179.94(18) . . . . ?
C3 C2 C1 O1 0.05(13) 12_655 . . . ?
C3 C2 C1 O1 179.99(8) 12_655 . . 12_655 ?
C3 C2 C1 O1 -179.99(8) . . . . ?
C3 C2 C1 O1 -0.05(13) . . . 12_655 ?
C3 C2 C3 C4 0.0(2) 12_655 . . . ?
C4 C5 C4 C3 0.0(3) 12_655 . . . ?

loop_
_platon_squeeze_void_nr
_platon_squeeze_void_average_x
_platon_squeeze_void_average_y
_platon_squeeze_void_average_z
_platon_squeeze_void_volume
_platon_squeeze_void_count_electrons
_platon_squeeze_void_content
1 -0.043 0.250 0.000 235 82 ' '
2 -0.042 0.750 0.000 235 82 ' '
3 -0.050 0.500 0.500 230 84 ' '
4 -0.050 1.000 0.500 230 84 ' '
